data_1532402
loop_
_publ_author_name
'Yang, L.T.'
'Liang, J.K.'
'Chang, H.'
'Song, G.B.'
'Rao, G.-H.'

_publ_section_title
;
 Compounds and phase relations in the (Sr O) - (Fe2 O3) - (Cu O), (Sr O) -
 (Fe2 O3) - (Gd2 O3) and (Gd2 O3) - (Fe2 O3) - (Cu O) ternary systems
;
_journal_name_full 'Journal of Alloys Compd.'
_journal_page_first 301
_journal_page_last 306
_journal_volume 353
_journal_year 2003
_chemical_formula_sum 'Gd2 O4 Sr'
_chemical_name_systematic 'Sr Gd2 O4'
_space_group_IT_number 62
_symmetry_space_group_name_Hall '-P 2ac 2n'
_symmetry_space_group_name_H-M 'P n m a'
_cell_angle_alpha 90
_cell_angle_beta 90
_cell_angle_gamma 90
_cell_formula_units_Z 4
_cell_length_a 10.1226
_cell_length_b 3.472
_cell_length_c 12.0482
_cell_volume 423.442
_citation_journal_id_ASTM JALCEU
_cod_data_source_file Yang_JALCEU_2003_1370.cif
_cod_data_source_block Gd2O4Sr1
_cod_original_formula_sum 'Gd2 O4 Sr1'
_cod_database_code 1532402

loop_
_symmetry_equiv_pos_as_xyz
x,y,z
-x+1/2,-y,z+1/2
x+1/2,-y+1/2,-z+1/2
-x,y+1/2,-z
-x,-y,-z
x-1/2,y,-z-1/2
-x-1/2,y-1/2,z-1/2
x,-y-1/2,z

loop_
_atom_site_label
_atom_site_type_symbol
_atom_site_fract_x
_atom_site_fract_y
_atom_site_fract_z
_atom_site_occupancy
_atom_site_U_iso_or_equiv
O3 O-2 0.518 0.25 0.7824 1 0.0
O4 O-2 0.4068 0.25 0.4185 1 0.0
Sr1 Sr+2 0.7488 0.25 0.6473 1 0.0
O2 O-2 0.1437 0.25 0.4719 1 0.0
Gd2 Gd+3 0.416 0.25 0.6107 1 0.0
O1 O-2 0.2176 0.25 0.1888 1 0.0
Gd1 Gd+3 0.4257 0.25 0.1123 1 0.0
